data_4086532
loop_
_publ_author_name
'Chiu, Hsin-Chun'
'Pearce, Adam J.'
'Dunn, Peter L.'
'Cramer, Christopher J.'
'Tonks, Ian A.'

_publ_section_title
;
 \b-Oxo-\d-diimine Nickel Complexes: A Comparison of Tautomeric Active
 Species in Ethylene Polymerization Catalysis
;
_journal_issue 12
_journal_name_full Organometallics
_journal_page_first 2076
_journal_paper_doi 10.1021/acs.organomet.6b00256
_journal_volume 35
_journal_year 2016
_chemical_formula_moiety 'C62 H86 N4 Ni O2, C5 H12'
_chemical_formula_sum 'C67 H98 N4 Ni O2'
_chemical_formula_weight 1050.20
_space_group_crystal_system triclinic
_space_group_IT_number 2
_space_group_name_Hall '-P 1'
_space_group_name_H-M_alt 'P -1'
_symmetry_space_group_name_Hall '-P 1'
_symmetry_space_group_name_H-M 'P -1'
_atom_sites_solution_hydrogens geom
_audit_creation_method SHELXL-2014/7
_cell_angle_alpha 74.5110(10)
_cell_angle_beta 81.6360(10)
_cell_angle_gamma 88.1140(10)
_cell_formula_units_Z 2
_cell_length_a 11.2089(3)
_cell_length_b 16.0203(5)
_cell_length_c 17.9337(6)
_cell_measurement_reflns_used 9659
_cell_measurement_temperature 123(2)
_cell_measurement_theta_max 72.15
_cell_measurement_theta_min 3.98
_cell_volume 3070.33(16)
_computing_cell_refinement 'SAINT, Bruker'
_computing_data_collection 'SMART, Bruker'
_computing_data_reduction 'SAINT, Bruker'
_computing_structure_refinement 'SHELXL-2014/7 (Sheldrick, 2014)'
_diffrn_ambient_temperature 123(2)
_diffrn_measured_fraction_theta_full 0.997
_diffrn_measured_fraction_theta_max 0.993
_diffrn_measurement_device_type 'Bruker SMART Platform CCD'
_diffrn_measurement_method 'area detector, omega scans per phi'
_diffrn_radiation_type CuK\a
_diffrn_radiation_wavelength 1.54178
_diffrn_reflns_av_R_equivalents 0.0462
_diffrn_reflns_av_unetI/netI 0.0188
_diffrn_reflns_Laue_measured_fraction_full 0.997
_diffrn_reflns_Laue_measured_fraction_max 0.993
_diffrn_reflns_limit_h_max 13
_diffrn_reflns_limit_h_min -13
_diffrn_reflns_limit_k_max 19
_diffrn_reflns_limit_k_min -19
_diffrn_reflns_limit_l_max 22
_diffrn_reflns_limit_l_min -21
_diffrn_reflns_number 135621
_diffrn_reflns_point_group_measured_fraction_full 0.997
_diffrn_reflns_point_group_measured_fraction_max 0.993
_diffrn_reflns_theta_full 67.679
_diffrn_reflns_theta_max 72.355
_diffrn_reflns_theta_min 2.583
_diffrn_source normal
_exptl_absorpt_coefficient_mu 0.791
_exptl_absorpt_correction_T_max 0.7536
_exptl_absorpt_correction_T_min 0.6759
_exptl_absorpt_correction_type multi-scan
_exptl_absorpt_process_details 'SADABS, R. Blessing, 1995'
_exptl_crystal_colour Orange
_exptl_crystal_density_diffrn 1.136
_exptl_crystal_description Block
_exptl_crystal_F_000 1144
_exptl_crystal_size_max 0.5
_exptl_crystal_size_mid 0.5
_exptl_crystal_size_min 0.4
_refine_diff_density_max 0.299
_refine_diff_density_min -0.409
_refine_diff_density_rms 0.049
_refine_ls_extinction_method none
_refine_ls_goodness_of_fit_ref 1.031
_refine_ls_hydrogen_treatment constr
_refine_ls_matrix_type full
_refine_ls_number_parameters 719
_refine_ls_number_reflns 12071
_refine_ls_number_restraints 0
_refine_ls_restrained_S_all 1.031
_refine_ls_R_factor_all 0.0368
_refine_ls_R_factor_gt 0.0334
_refine_ls_shift/su_max 0.002
_refine_ls_shift/su_mean 0.000
_refine_ls_structure_factor_coef Fsqd
_refine_ls_weighting_details 'w=1/[\s^2^(Fo^2^)+(0.0393P)^2^+1.4563P] where P=(Fo^2^+2Fc^2^)/3'
_refine_ls_weighting_scheme calc
_refine_ls_wR_factor_gt 0.0855
_refine_ls_wR_factor_ref 0.0882
_reflns_Friedel_coverage 0.000
_reflns_number_gt 11315
_reflns_number_total 12071
_reflns_threshold_expression 'I > 2\s(I)'
_cod_data_source_file om6b00256_si_009.cif
_cod_data_source_block 16041_a
_cod_depositor_comments 'Adding full bibliography for 4086532--4086539.cif.'
_cod_database_code 4086532
_shelx_shelxl_version_number 2014/7
_shelx_space_group_comment
;
The symmetry employed for this shelxl refinement is uniquely defined
by the following loop, which should always be used as a source of
symmetry information in preference to the above space-group names.
They are only intended as comments.
;

loop_
_space_group_symop_operation_xyz
'x, y, z'
'-x, -y, -z'

loop_
_atom_site_label
_atom_site_type_symbol
_atom_site_fract_x
_atom_site_fract_y
_atom_site_fract_z
_atom_site_U_iso_or_equiv
_atom_site_adp_type
_atom_site_occupancy
_atom_site_site_symmetry_order
_atom_site_calc_flag
_atom_site_refinement_flags_posn
_atom_site_refinement_flags_adp
_atom_site_refinement_flags_occupancy
_atom_site_disorder_assembly
_atom_site_disorder_group
Ni1 Ni 0.69547(2) 0.52996(2) 0.18945(2) 0.01357(6) Uani 1 1 d . . . . .
O1 O 0.71584(7) 0.64702(5) 0.14572(5) 0.01918(16) Uani 1 1 d . . . . .
O2 O 0.67563(7) 0.41280(5) 0.22958(5) 0.02115(17) Uani 1 1 d . . . . .
N1 N 0.52350(8) 0.53354(6) 0.18769(5) 0.01473(18) Uani 1 1 d . . . . .
N2 N 0.56207(9) 0.89356(6) 0.13739(6) 0.0210(2) Uani 1 1 d . . . . .
N3 N 0.86633(8) 0.52496(6) 0.19578(5) 0.01582(18) Uani 1 1 d . . . . .
N4 N 0.81353(9) 0.17205(6) 0.35634(6) 0.0207(2) Uani 1 1 d . . . . .
C1 C 0.32637(10) 0.59964(8) 0.16455(8) 0.0242(3) Uani 1 1 d . . . . .
H1A H 0.2963 0.6563 0.1381 0.036 Uiso 1 1 calc R U . . .
H1B H 0.2901 0.5838 0.2196 0.036 Uiso 1 1 calc R U . . .
H1C H 0.3048 0.5561 0.1394 0.036 Uiso 1 1 calc R U . . .
C2 C 0.46187(10) 0.60383(7) 0.15929(6) 0.0169(2) Uani 1 1 d . . . . .
C3 C 0.51625(10) 0.68557(7) 0.12342(7) 0.0192(2) Uani 1 1 d . . . . .
H3 H 0.4664 0.7318 0.1009 0.023 Uiso 1 1 calc R U . . .
C4 C 0.63644(10) 0.70242(7) 0.11898(6) 0.0163(2) Uani 1 1 d . . . . .
C5 C 0.68310(11) 0.79444(7) 0.08110(7) 0.0205(2) Uani 1 1 d . . . . .
H5A H 0.7709 0.7932 0.0637 0.025 Uiso 1 1 calc R U . . .
H5B H 0.6432 0.8202 0.0345 0.025 Uiso 1 1 calc R U . . .
C6 C 0.65846(11) 0.84975(7) 0.13819(7) 0.0199(2) Uani 1 1 d . . . . .
C7 C 0.75195(13) 0.84640(9) 0.19053(9) 0.0335(3) Uani 1 1 d . . . . .
H7A H 0.7767 0.7862 0.2104 0.050 Uiso 1 1 calc R U . . .
H7B H 0.7183 0.8695 0.2345 0.050 Uiso 1 1 calc R U . . .
H7C H 0.8221 0.8812 0.1610 0.050 Uiso 1 1 calc R U . . .
C8 C 0.45379(9) 0.45557(7) 0.22664(6) 0.0161(2) Uani 1 1 d . . . . .
C9 C 0.42677(10) 0.39813(7) 0.18434(7) 0.0175(2) Uani 1 1 d . . . . .
C10 C 0.36737(11) 0.32065(8) 0.22542(7) 0.0219(2) Uani 1 1 d . . . . .
H10 H 0.3499 0.2805 0.1979 0.026 Uiso 1 1 calc R U . . .
C11 C 0.33354(11) 0.30133(8) 0.30553(7) 0.0243(3) Uani 1 1 d . . . . .
H11 H 0.2942 0.2480 0.3327 0.029 Uiso 1 1 calc R U . . .
C12 C 0.35717(11) 0.35999(8) 0.34586(7) 0.0231(2) Uani 1 1 d . . . . .
H12 H 0.3319 0.3470 0.4006 0.028 Uiso 1 1 calc R U . . .
C13 C 0.41745(10) 0.43786(8) 0.30759(7) 0.0192(2) Uani 1 1 d . . . . .
C14 C 0.46010(10) 0.41742(7) 0.09615(7) 0.0194(2) Uani 1 1 d . . . . .
H14 H 0.4794 0.4806 0.0755 0.023 Uiso 1 1 calc R U . . .
C15 C 0.57195(12) 0.36733(10) 0.07432(8) 0.0335(3) Uani 1 1 d . . . . .
H15A H 0.5912 0.3808 0.0173 0.050 Uiso 1 1 calc R U . . .
H15B H 0.5565 0.3051 0.0957 0.050 Uiso 1 1 calc R U . . .
H15C H 0.6401 0.3840 0.0960 0.050 Uiso 1 1 calc R U . . .
C16 C 0.35567(12) 0.39796(9) 0.05672(7) 0.0278(3) Uani 1 1 d . . . . .
H16A H 0.3766 0.4186 -0.0002 0.042 Uiso 1 1 calc R U . . .
H16B H 0.2829 0.4275 0.0736 0.042 Uiso 1 1 calc R U . . .
H16C H 0.3407 0.3354 0.0715 0.042 Uiso 1 1 calc R U . . .
C17 C 0.44369(11) 0.49987(8) 0.35424(7) 0.0240(2) Uani 1 1 d . . . . .
H17 H 0.4772 0.5545 0.3163 0.029 Uiso 1 1 calc R U . . .
C18 C 0.53928(13) 0.46232(10) 0.40672(8) 0.0340(3) Uani 1 1 d . . . . .
H18A H 0.6115 0.4477 0.3749 0.051 Uiso 1 1 calc R U . . .
H18B H 0.5073 0.4100 0.4461 0.051 Uiso 1 1 calc R U . . .
H18C H 0.5602 0.5052 0.4328 0.051 Uiso 1 1 calc R U . . .
C19 C 0.32897(13) 0.52304(9) 0.40222(8) 0.0331(3) Uani 1 1 d . . . . .
H19A H 0.2704 0.5489 0.3672 0.050 Uiso 1 1 calc R U . . .
H19B H 0.3489 0.5645 0.4301 0.050 Uiso 1 1 calc R U . . .
H19C H 0.2943 0.4705 0.4401 0.050 Uiso 1 1 calc R U . . .
C20 C 0.53239(11) 0.94608(8) 0.19027(7) 0.0221(2) Uani 1 1 d . . . . .
C21 C 0.45261(13) 0.91320(9) 0.25911(9) 0.0347(3) Uani 1 1 d . . . . .
C22 C 0.41438(13) 0.96817(10) 0.30637(9) 0.0365(3) Uani 1 1 d . . . . .
H22 H 0.3599 0.9470 0.3531 0.044 Uiso 1 1 calc R U . . .
C23 C 0.45432(12) 1.05277(9) 0.28638(9) 0.0310(3) Uani 1 1 d . . . . .
H23 H 0.4268 1.0896 0.3189 0.037 Uiso 1 1 calc R U . . .
C24 C 0.53442(12) 1.08405(8) 0.21892(8) 0.0277(3) Uani 1 1 d . . . . .
H24 H 0.5619 1.1423 0.2058 0.033 Uiso 1 1 calc R U . . .
C25 C 0.57574(11) 1.03159(8) 0.16978(7) 0.0224(2) Uani 1 1 d . . . . .
C29 C 0.66295(12) 1.06651(8) 0.09542(8) 0.0262(3) Uani 1 1 d . . . . .
H29 H 0.7027 1.0157 0.0800 0.031 Uiso 1 1 calc R U . . .
C30 C 0.76238(15) 1.12315(10) 0.10659(9) 0.0400(3) Uani 1 1 d . . . . .
H30A H 0.8256 1.1332 0.0612 0.060 Uiso 1 1 calc R U . . .
H30B H 0.7970 1.0938 0.1539 0.060 Uiso 1 1 calc R U . . .
H30C H 0.7284 1.1788 0.1119 0.060 Uiso 1 1 calc R U . . .
C31 C 0.59572(17) 1.11532(11) 0.02888(9) 0.0460(4) Uani 1 1 d . . . . .
H31A H 0.6535 1.1367 -0.0186 0.069 Uiso 1 1 calc R U . . .
H31B H 0.5528 1.1643 0.0431 0.069 Uiso 1 1 calc R U . . .
H31C H 0.5377 1.0762 0.0194 0.069 Uiso 1 1 calc R U . . .
C32 C 1.06184(11) 0.45467(8) 0.22070(9) 0.0298(3) Uani 1 1 d . . . . .
H32A H 1.0989 0.3998 0.2157 0.045 Uiso 1 1 calc R U . . .
H32B H 1.0712 0.4630 0.2717 0.045 Uiso 1 1 calc R U . . .
H32C H 1.1014 0.5025 0.1792 0.045 Uiso 1 1 calc R U . . .
C33 C 0.92897(10) 0.45269(7) 0.21372(7) 0.0192(2) Uani 1 1 d . . . . .
C34 C 0.87823(11) 0.36934(7) 0.22887(7) 0.0209(2) Uani 1 1 d . . . . .
H34 H 0.9311 0.3212 0.2336 0.025 Uiso 1 1 calc R U . . .
C35 C 0.75728(10) 0.35413(7) 0.23712(6) 0.0176(2) Uani 1 1 d . . . . .
C36 C 0.70973(12) 0.26157(7) 0.25762(7) 0.0239(3) Uani 1 1 d . . . . .
H36A H 0.6247 0.2627 0.2484 0.029 Uiso 1 1 calc R U . . .
H36B H 0.7569 0.2300 0.2228 0.029 Uiso 1 1 calc R U . . .
C37 C 0.71740(11) 0.21362(7) 0.34211(7) 0.0210(2) Uani 1 1 d . . . . .
C38 C 0.60977(12) 0.22061(9) 0.40023(8) 0.0303(3) Uani 1 1 d . . . . .
H38A H 0.5911 0.2818 0.3956 0.045 Uiso 1 1 calc R U . . .
H38B H 0.6273 0.1928 0.4532 0.045 Uiso 1 1 calc R U . . .
H38C H 0.5405 0.1918 0.3900 0.045 Uiso 1 1 calc R U . . .
C39 C 0.93075(9) 0.60491(7) 0.18634(7) 0.0177(2) Uani 1 1 d . . . . .
C40 C 0.93787(10) 0.63441(8) 0.25247(7) 0.0207(2) Uani 1 1 d . . . . .
C41 C 1.00270(11) 0.71069(8) 0.24259(8) 0.0244(3) Uani 1 1 d . . . . .
H41 H 1.0097 0.7311 0.2869 0.029 Uiso 1 1 calc R U . . .
C42 C 1.05666(11) 0.75684(8) 0.16956(8) 0.0259(3) Uani 1 1 d . . . . .
H42 H 1.1000 0.8087 0.1638 0.031 Uiso 1 1 calc R U . . .
C43 C 1.04727(11) 0.72728(8) 0.10478(8) 0.0242(3) Uani 1 1 d . . . . .
H43 H 1.0840 0.7596 0.0547 0.029 Uiso 1 1 calc R U . . .
C44 C 0.98497(10) 0.65100(7) 0.11161(7) 0.0201(2) Uani 1 1 d . . . . .
C45 C 0.87563(12) 0.58766(8) 0.33348(7) 0.0254(3) Uani 1 1 d . . . . .
H45 H 0.8430 0.5315 0.3303 0.030 Uiso 1 1 calc R U . . .
C46 C 0.96286(14) 0.56700(10) 0.39425(8) 0.0370(3) Uani 1 1 d . . . . .
H46A H 1.0287 0.5311 0.3779 0.056 Uiso 1 1 calc R U . . .
H46B H 0.9196 0.5356 0.4451 0.056 Uiso 1 1 calc R U . . .
H46C H 0.9960 0.6211 0.3986 0.056 Uiso 1 1 calc R U . . .
C47 C 0.76928(14) 0.64088(10) 0.35899(9) 0.0388(3) Uani 1 1 d . . . . .
H47A H 0.7985 0.6974 0.3604 0.058 Uiso 1 1 calc R U . . .
H47B H 0.7300 0.6101 0.4112 0.058 Uiso 1 1 calc R U . . .
H47C H 0.7112 0.6493 0.3218 0.058 Uiso 1 1 calc R U . . .
C48 C 0.98142(11) 0.61929(8) 0.03923(7) 0.0241(2) Uani 1 1 d . . . . .
H48 H 0.9281 0.5669 0.0545 0.029 Uiso 1 1 calc R U . . .
C49 C 0.93139(14) 0.68618(10) -0.02616(8) 0.0371(3) Uani 1 1 d . . . . .
H49A H 0.9829 0.7380 -0.0426 0.056 Uiso 1 1 calc R U . . .
H49B H 0.8494 0.7017 -0.0073 0.056 Uiso 1 1 calc R U . . .
H49C H 0.9297 0.6618 -0.0707 0.056 Uiso 1 1 calc R U . . .
C50 C 1.10693(15) 0.59306(12) 0.00757(10) 0.0470(4) Uani 1 1 d . . . . .
H50A H 1.1025 0.5737 -0.0394 0.071 Uiso 1 1 calc R U . . .
H50B H 1.1369 0.5458 0.0474 0.071 Uiso 1 1 calc R U . . .
H50C H 1.1618 0.6429 -0.0056 0.071 Uiso 1 1 calc R U . . .
C51 C 0.83044(10) 0.12456(8) 0.43341(7) 0.0206(2) Uani 1 1 d . . . . .
C52 C 0.78472(11) 0.03952(8) 0.46363(7) 0.0234(2) Uani 1 1 d . . . . .
C53 C 0.81538(12) -0.00826(8) 0.53532(8) 0.0294(3) Uani 1 1 d . . . . .
H53 H 0.7862 -0.0660 0.5567 0.035 Uiso 1 1 calc R U . . .
C54 C 0.88728(13) 0.02658(9) 0.57590(8) 0.0338(3) Uani 1 1 d . . . . .
H54 H 0.9077 -0.0073 0.6245 0.041 Uiso 1 1 calc R U . . .
C55 C 0.92939(13) 0.11043(9) 0.54590(8) 0.0317(3) Uani 1 1 d . . . . .
H55 H 0.9774 0.1342 0.5748 0.038 Uiso 1 1 calc R U . . .
C56 C 0.90302(11) 0.16113(8) 0.47402(7) 0.0240(2) Uani 1 1 d . . . . .
C57 C 0.70799(13) 0.00138(8) 0.41755(9) 0.0316(3) Uani 1 1 d . . . . .
H57 H 0.6516 0.0479 0.3950 0.038 Uiso 1 1 calc R U . . .
C58 C 0.78515(17) -0.02227(11) 0.34882(10) 0.0470(4) Uani 1 1 d . . . . .
H58A H 0.7327 -0.0381 0.3155 0.071 Uiso 1 1 calc R U . . .
H58B H 0.8368 -0.0714 0.3685 0.071 Uiso 1 1 calc R U . . .
H58C H 0.8355 0.0275 0.3183 0.071 Uiso 1 1 calc R U . . .
C59 C 0.63001(17) -0.07545(11) 0.46790(12) 0.0554(5) Uani 1 1 d . . . . .
H59A H 0.5738 -0.0912 0.4367 0.083 Uiso 1 1 calc R U . . .
H59B H 0.5845 -0.0595 0.5129 0.083 Uiso 1 1 calc R U . . .
H59C H 0.6818 -0.1249 0.4863 0.083 Uiso 1 1 calc R U . . .
C60 C 0.94961(12) 0.25346(9) 0.44024(8) 0.0302(3) Uani 1 1 d . . . . .
H60 H 0.9613 0.2650 0.3820 0.036 Uiso 1 1 calc R U . . .
C61 C 1.07096(13) 0.26860(11) 0.46388(11) 0.0432(4) Uani 1 1 d . . . . .
H61A H 1.1289 0.2253 0.4516 0.065 Uiso 1 1 calc R U . . .
H61B H 1.0609 0.2634 0.5201 0.065 Uiso 1 1 calc R U . . .
H61C H 1.1009 0.3267 0.4351 0.065 Uiso 1 1 calc R U . . .
C62 C 0.85853(14) 0.31895(10) 0.46163(11) 0.0436(4) Uani 1 1 d . . . . .
H62A H 0.8895 0.3778 0.4364 0.065 Uiso 1 1 calc R U . . .
H62B H 0.8455 0.3098 0.5185 0.065 Uiso 1 1 calc R U . . .
H62C H 0.7820 0.3114 0.4437 0.065 Uiso 1 1 calc R U . . .
C63 C 1.11777(14) 0.15876(10) 0.24226(9) 0.0381(3) Uani 1 1 d . . . . .
H63A H 1.1263 0.2159 0.2046 0.057 Uiso 1 1 calc R U . . .
H63B H 1.1879 0.1476 0.2703 0.057 Uiso 1 1 calc R U . . .
H63C H 1.0444 0.1573 0.2797 0.057 Uiso 1 1 calc R U . . .
C64 C 1.10951(14) 0.08952(10) 0.19908(9) 0.0378(3) Uani 1 1 d . . . . .
H64A H 1.1025 0.0319 0.2374 0.045 Uiso 1 1 calc R U . . .
H64B H 1.0356 0.0990 0.1738 0.045 Uiso 1 1 calc R U . . .
C65 C 1.21788(13) 0.08995(10) 0.13746(9) 0.0354(3) Uani 1 1 d . . . . .
H65A H 1.2920 0.0873 0.1620 0.042 Uiso 1 1 calc R U . . .
H65B H 1.2195 0.1456 0.0966 0.042 Uiso 1 1 calc R U . . .
C66 C 1.22066(16) 0.01611(11) 0.09834(10) 0.0437(4) Uani 1 1 d . . . . .
H66A H 1.2948 0.0216 0.0599 0.052 Uiso 1 1 calc R U . . .
H66B H 1.2248 -0.0395 0.1385 0.052 Uiso 1 1 calc R U . . .
C67 C 1.11268(17) 0.01371(13) 0.05714(10) 0.0511(4) Uani 1 1 d . . . . .
H67A H 1.1064 0.0691 0.0182 0.077 Uiso 1 1 calc R U . . .
H67B H 1.0393 0.0036 0.0955 0.077 Uiso 1 1 calc R U . . .
H67C H 1.1225 -0.0332 0.0311 0.077 Uiso 1 1 calc R U . . .
C26A C 0.3914(5) 0.8235(4) 0.2725(4) 0.0315(13) Uani 0.489(7) 1 d . . P A 1
H26A H 0.3985 0.8093 0.2210 0.038 Uiso 0.489(7) 1 calc R U P A 1
C27A C 0.2607(3) 0.8151(3) 0.3084(2) 0.0372(10) Uani 0.489(7) 1 d . . P A 1
H27A H 0.2127 0.8567 0.2744 0.056 Uiso 0.489(7) 1 calc R U P A 1
H27B H 0.2522 0.8270 0.3598 0.056 Uiso 0.489(7) 1 calc R U P A 1
H27C H 0.2321 0.7562 0.3144 0.056 Uiso 0.489(7) 1 calc R U P A 1
C28A C 0.4697(4) 0.7612(3) 0.3233(4) 0.068(2) Uani 0.489(7) 1 d . . P A 1
H28A H 0.4438 0.7016 0.3295 0.102 Uiso 0.489(7) 1 calc R U P A 1
H28B H 0.4620 0.7728 0.3748 0.102 Uiso 0.489(7) 1 calc R U P A 1
H28C H 0.5540 0.7688 0.2987 0.102 Uiso 0.489(7) 1 calc R U P A 1
C26B C 0.4283(6) 0.8152(4) 0.2898(3) 0.0290(12) Uani 0.511(7) 1 d . . P A 2
H26B H 0.4889 0.7854 0.2592 0.035 Uiso 0.511(7) 1 calc R U P A 2
C27B C 0.3056(5) 0.8025(3) 0.2684(5) 0.0686(19) Uani 0.511(7) 1 d . . P A 2
H27D H 0.3053 0.8294 0.2125 0.103 Uiso 0.511(7) 1 calc R U P A 2
H27E H 0.2439 0.8296 0.2988 0.103 Uiso 0.511(7) 1 calc R U P A 2
H27F H 0.2883 0.7405 0.2800 0.103 Uiso 0.511(7) 1 calc R U P A 2
C28B C 0.4327(7) 0.7736(3) 0.3758(3) 0.0722(18) Uani 0.511(7) 1 d . . P A 2
H28D H 0.4192 0.7110 0.3871 0.108 Uiso 0.511(7) 1 calc R U P A 2
H28E H 0.3699 0.7985 0.4073 0.108 Uiso 0.511(7) 1 calc R U P A 2
H28F H 0.5119 0.7842 0.3886 0.108 Uiso 0.511(7) 1 calc R U P A 2

loop_
_atom_site_aniso_label
_atom_site_aniso_U_11
_atom_site_aniso_U_22
_atom_site_aniso_U_33
_atom_site_aniso_U_23
_atom_site_aniso_U_13
_atom_site_aniso_U_12
Ni1 0.01175(10) 0.01154(10) 0.01665(10) -0.00179(7) -0.00299(7) -0.00074(7)
O1 0.0146(4) 0.0144(4) 0.0270(4) -0.0025(3) -0.0034(3) -0.0002(3)
O2 0.0164(4) 0.0144(4) 0.0304(4) 0.0001(3) -0.0070(3) -0.0016(3)
N1 0.0139(4) 0.0147(4) 0.0154(4) -0.0034(3) -0.0021(3) -0.0014(3)
N2 0.0225(5) 0.0153(5) 0.0247(5) -0.0054(4) -0.0018(4) 0.0002(4)
N3 0.0142(4) 0.0146(4) 0.0177(5) -0.0020(3) -0.0029(3) -0.0016(3)
N4 0.0234(5) 0.0166(5) 0.0207(5) -0.0010(4) -0.0056(4) -0.0011(4)
C1 0.0155(5) 0.0241(6) 0.0325(7) -0.0055(5) -0.0055(5) 0.0017(4)
C2 0.0149(5) 0.0197(5) 0.0172(5) -0.0066(4) -0.0034(4) 0.0023(4)
C3 0.0193(5) 0.0160(5) 0.0219(6) -0.0035(4) -0.0049(4) 0.0043(4)
C4 0.0203(5) 0.0135(5) 0.0152(5) -0.0046(4) -0.0010(4) 0.0019(4)
C5 0.0228(6) 0.0137(5) 0.0224(6) -0.0027(4) 0.0014(4) 0.0001(4)
C6 0.0222(6) 0.0125(5) 0.0232(6) -0.0027(4) -0.0009(4) -0.0012(4)
C7 0.0316(7) 0.0320(7) 0.0441(8) -0.0185(6) -0.0156(6) 0.0111(6)
C8 0.0111(5) 0.0167(5) 0.0193(5) -0.0027(4) -0.0019(4) -0.0009(4)
C9 0.0137(5) 0.0186(5) 0.0200(6) -0.0042(4) -0.0030(4) -0.0006(4)
C10 0.0205(6) 0.0211(6) 0.0244(6) -0.0063(5) -0.0031(5) -0.0049(4)
C11 0.0222(6) 0.0223(6) 0.0249(6) -0.0007(5) -0.0005(5) -0.0081(5)
C12 0.0207(6) 0.0274(6) 0.0182(6) -0.0020(5) 0.0000(4) -0.0051(5)
C13 0.0153(5) 0.0222(6) 0.0198(6) -0.0052(4) -0.0020(4) -0.0015(4)
C14 0.0203(5) 0.0196(5) 0.0185(5) -0.0049(4) -0.0029(4) -0.0026(4)
C15 0.0270(7) 0.0518(9) 0.0216(6) -0.0111(6) -0.0025(5) 0.0105(6)
C16 0.0261(6) 0.0357(7) 0.0234(6) -0.0089(5) -0.0068(5) -0.0024(5)
C17 0.0276(6) 0.0259(6) 0.0185(6) -0.0069(5) 0.0002(5) -0.0064(5)
C18 0.0336(7) 0.0457(8) 0.0287(7) -0.0176(6) -0.0086(6) -0.0032(6)
C19 0.0368(7) 0.0360(7) 0.0277(7) -0.0137(6) 0.0018(6) 0.0007(6)
C20 0.0204(6) 0.0195(6) 0.0286(6) -0.0095(5) -0.0054(5) 0.0046(4)
C21 0.0363(7) 0.0267(7) 0.0408(8) -0.0158(6) 0.0089(6) -0.0037(6)
C22 0.0338(7) 0.0370(8) 0.0401(8) -0.0191(6) 0.0076(6) -0.0005(6)
C23 0.0277(7) 0.0325(7) 0.0408(8) -0.0227(6) -0.0075(6) 0.0082(5)
C24 0.0278(6) 0.0210(6) 0.0390(7) -0.0132(5) -0.0115(5) 0.0040(5)
C25 0.0214(6) 0.0196(6) 0.0286(6) -0.0077(5) -0.0101(5) 0.0046(4)
C29 0.0350(7) 0.0169(6) 0.0271(6) -0.0053(5) -0.0075(5) 0.0009(5)
C30 0.0463(9) 0.0391(8) 0.0333(8) -0.0085(6) 0.0006(6) -0.0174(7)
C31 0.0651(11) 0.0429(9) 0.0321(8) -0.0086(7) -0.0197(7) 0.0139(8)
C32 0.0163(6) 0.0239(6) 0.0441(8) 0.0014(5) -0.0072(5) 0.0016(5)
C33 0.0152(5) 0.0207(6) 0.0196(5) -0.0015(4) -0.0028(4) 0.0018(4)
C34 0.0205(6) 0.0153(5) 0.0246(6) -0.0016(4) -0.0036(4) 0.0042(4)
C35 0.0234(6) 0.0137(5) 0.0155(5) -0.0013(4) -0.0068(4) 0.0002(4)
C36 0.0309(6) 0.0144(5) 0.0273(6) -0.0012(5) -0.0144(5) -0.0029(5)
C37 0.0244(6) 0.0125(5) 0.0254(6) -0.0010(4) -0.0079(5) -0.0038(4)
C38 0.0235(6) 0.0264(6) 0.0369(7) -0.0016(5) -0.0041(5) 0.0025(5)
C39 0.0119(5) 0.0165(5) 0.0239(6) -0.0027(4) -0.0054(4) -0.0005(4)
C40 0.0166(5) 0.0211(6) 0.0244(6) -0.0035(5) -0.0071(4) -0.0007(4)
C41 0.0218(6) 0.0243(6) 0.0302(6) -0.0091(5) -0.0093(5) -0.0018(5)
C42 0.0206(6) 0.0200(6) 0.0375(7) -0.0060(5) -0.0069(5) -0.0057(5)
C43 0.0191(6) 0.0217(6) 0.0284(6) -0.0010(5) -0.0023(5) -0.0048(5)
C44 0.0146(5) 0.0201(6) 0.0243(6) -0.0030(5) -0.0037(4) -0.0014(4)
C45 0.0299(6) 0.0258(6) 0.0206(6) -0.0038(5) -0.0074(5) -0.0049(5)
C46 0.0466(8) 0.0373(8) 0.0279(7) -0.0034(6) -0.0170(6) -0.0026(6)
C47 0.0363(8) 0.0448(9) 0.0295(7) -0.0039(6) 0.0029(6) 0.0001(6)
C48 0.0249(6) 0.0229(6) 0.0230(6) -0.0041(5) -0.0013(5) -0.0059(5)
C49 0.0397(8) 0.0465(9) 0.0290(7) -0.0142(6) -0.0122(6) 0.0139(7)
C50 0.0439(9) 0.0610(11) 0.0466(9) -0.0299(8) -0.0166(7) 0.0277(8)
C51 0.0190(5) 0.0215(6) 0.0188(6) -0.0017(4) -0.0019(4) 0.0042(4)
C52 0.0219(6) 0.0205(6) 0.0245(6) -0.0010(5) -0.0031(5) 0.0037(5)
C53 0.0330(7) 0.0232(6) 0.0256(6) 0.0024(5) -0.0013(5) 0.0055(5)
C54 0.0411(8) 0.0366(7) 0.0195(6) 0.0005(5) -0.0073(5) 0.0093(6)
C55 0.0343(7) 0.0393(8) 0.0228(6) -0.0079(6) -0.0099(5) 0.0036(6)
C56 0.0223(6) 0.0272(6) 0.0218(6) -0.0060(5) -0.0024(5) 0.0021(5)
C57 0.0344(7) 0.0187(6) 0.0401(8) 0.0009(5) -0.0159(6) -0.0011(5)
C58 0.0619(11) 0.0400(9) 0.0507(10) -0.0220(7) -0.0288(8) 0.0102(8)
C59 0.0578(11) 0.0309(8) 0.0708(12) 0.0105(8) -0.0284(9) -0.0170(8)
C60 0.0329(7) 0.0321(7) 0.0264(6) -0.0074(5) -0.0058(5) -0.0068(5)
C61 0.0290(7) 0.0487(9) 0.0549(10) -0.0192(8) -0.0034(7) -0.0080(6)
C62 0.0373(8) 0.0274(7) 0.0678(11) -0.0120(7) -0.0141(8) -0.0014(6)
C63 0.0383(8) 0.0358(8) 0.0373(8) -0.0071(6) -0.0001(6) -0.0025(6)
C64 0.0399(8) 0.0413(8) 0.0306(7) -0.0060(6) -0.0041(6) -0.0102(6)
C65 0.0330(7) 0.0384(8) 0.0342(7) -0.0070(6) -0.0080(6) -0.0008(6)
C66 0.0474(9) 0.0419(9) 0.0429(9) -0.0131(7) -0.0071(7) 0.0027(7)
C67 0.0549(10) 0.0604(11) 0.0427(9) -0.0206(8) -0.0051(8) -0.0155(8)
C26A 0.026(3) 0.0266(19) 0.043(3) -0.017(2) 0.0082(19) -0.008(2)
C27A 0.0283(18) 0.0368(18) 0.044(2) -0.0115(15) 0.0062(15) -0.0109(13)
C28A 0.043(2) 0.0247(18) 0.113(5) 0.014(2) 0.005(2) 0.0082(16)
C26B 0.021(3) 0.037(3) 0.031(2) -0.014(2) 0.0019(16) -0.010(2)
C27B 0.049(3) 0.045(2) 0.120(5) -0.026(3) -0.033(3) -0.006(2)
C28B 0.133(5) 0.046(2) 0.035(2) 0.0038(17) -0.021(3) -0.042(3)

loop_
_atom_type_symbol
_atom_type_description
_atom_type_scat_dispersion_real
_atom_type_scat_dispersion_imag
_atom_type_scat_source
C C 0.0181 0.0091 'International Tables Vol C Tables 4.2.6.8 and 6.1.1.4'
H H 0.0000 0.0000 'International Tables Vol C Tables 4.2.6.8 and 6.1.1.4'
N N 0.0311 0.0180 'International Tables Vol C Tables 4.2.6.8 and 6.1.1.4'
O O 0.0492 0.0322 'International Tables Vol C Tables 4.2.6.8 and 6.1.1.4'
Ni Ni -3.0029 0.5091 'International Tables Vol C Tables 4.2.6.8 and 6.1.1.4'

loop_
_geom_angle_atom_site_label_1
_geom_angle_atom_site_label_2
_geom_angle_atom_site_label_3
_geom_angle
O2 Ni1 O1 177.99(4)
O2 Ni1 N1 86.06(4)
O1 Ni1 N1 93.80(4)
O2 Ni1 N3 93.03(4)
O1 Ni1 N3 87.18(4)
N1 Ni1 N3 177.68(4)
C4 O1 Ni1 127.81(7)
C35 O2 Ni1 128.10(7)
C2 N1 C8 116.53(9)
C2 N1 Ni1 125.08(8)
C8 N1 Ni1 118.14(7)
C6 N2 C20 120.75(10)
C33 N3 C39 116.30(9)
C33 N3 Ni1 124.77(8)
C39 N3 Ni1 118.75(7)
C37 N4 C51 122.00(10)
C2 C1 H1A 109.5
C2 C1 H1B 109.5
H1A C1 H1B 109.5
C2 C1 H1C 109.5
H1A C1 H1C 109.5
H1B C1 H1C 109.5
N1 C2 C3 123.23(10)
N1 C2 C1 120.40(10)
C3 C2 C1 116.37(10)
C4 C3 C2 124.07(10)
C4 C3 H3 118.0
C2 C3 H3 118.0
O1 C4 C3 125.66(10)
O1 C4 C5 115.46(10)
C3 C4 C5 118.86(10)
C6 C5 C4 110.70(9)
C6 C5 H5A 109.5
C4 C5 H5A 109.5
C6 C5 H5B 109.5
C4 C5 H5B 109.5
H5A C5 H5B 108.1
N2 C6 C7 126.57(11)
N2 C6 C5 117.78(11)
C7 C6 C5 115.64(10)
C6 C7 H7A 109.5
C6 C7 H7B 109.5
H7A C7 H7B 109.5
C6 C7 H7C 109.5
H7A C7 H7C 109.5
H7B C7 H7C 109.5
C13 C8 C9 121.17(10)
C13 C8 N1 118.41(10)
C9 C8 N1 120.39(10)
C10 C9 C8 118.27(10)
C10 C9 C14 119.38(10)
C8 C9 C14 122.35(10)
C11 C10 C9 121.18(11)
C11 C10 H10 119.4
C9 C10 H10 119.4
C12 C11 C10 119.75(11)
C12 C11 H11 120.1
C10 C11 H11 120.1
C11 C12 C13 121.22(11)
C11 C12 H12 119.4
C13 C12 H12 119.4
C12 C13 C8 118.34(11)
C12 C13 C17 119.61(10)
C8 C13 C17 122.04(10)
C9 C14 C15 111.21(10)
C9 C14 C16 112.01(10)
C15 C14 C16 110.02(10)
C9 C14 H14 107.8
C15 C14 H14 107.8
C16 C14 H14 107.8
C14 C15 H15A 109.5
C14 C15 H15B 109.5
H15A C15 H15B 109.5
C14 C15 H15C 109.5
H15A C15 H15C 109.5
H15B C15 H15C 109.5
C14 C16 H16A 109.5
C14 C16 H16B 109.5
H16A C16 H16B 109.5
C14 C16 H16C 109.5
H16A C16 H16C 109.5
H16B C16 H16C 109.5
C13 C17 C18 110.64(11)
C13 C17 C19 111.77(10)
C18 C17 C19 110.96(11)
C13 C17 H17 107.8
C18 C17 H17 107.8
C19 C17 H17 107.8
C17 C18 H18A 109.5
C17 C18 H18B 109.5
H18A C18 H18B 109.5
C17 C18 H18C 109.5
H18A C18 H18C 109.5
H18B C18 H18C 109.5
C17 C19 H19A 109.5
C17 C19 H19B 109.5
H19A C19 H19B 109.5
C17 C19 H19C 109.5
H19A C19 H19C 109.5
H19B C19 H19C 109.5
C21 C20 C25 121.24(11)
C21 C20 N2 118.93(11)
C25 C20 N2 119.64(11)
C22 C21 C20 118.44(13)
C22 C21 C26B 120.2(2)
C20 C21 C26B 120.3(2)
C22 C21 C26A 121.5(2)
C20 C21 C26A 119.0(3)
C23 C22 C21 121.06(13)
C23 C22 H22 119.5
C21 C22 H22 119.5
C22 C23 C24 119.93(12)
C22 C23 H23 120.0
C24 C23 H23 120.0
C23 C24 C25 121.25(12)
C23 C24 H24 119.4
C25 C24 H24 119.4
C24 C25 C20 118.06(12)
C24 C25 C29 121.01(11)
C20 C25 C29 120.92(11)
C25 C29 C31 110.82(12)
C25 C29 C30 112.80(11)
C31 C29 C30 110.75(12)
C25 C29 H29 107.4
C31 C29 H29 107.4
C30 C29 H29 107.4
C29 C30 H30A 109.5
C29 C30 H30B 109.5
H30A C30 H30B 109.5
C29 C30 H30C 109.5
H30A C30 H30C 109.5
H30B C30 H30C 109.5
C29 C31 H31A 109.5
C29 C31 H31B 109.5
H31A C31 H31B 109.5
C29 C31 H31C 109.5
H31A C31 H31C 109.5
H31B C31 H31C 109.5
C33 C32 H32A 109.5
C33 C32 H32B 109.5
H32A C32 H32B 109.5
C33 C32 H32C 109.5
H32A C32 H32C 109.5
H32B C32 H32C 109.5
N3 C33 C34 123.39(10)
N3 C33 C32 121.25(10)
C34 C33 C32 115.35(10)
C35 C34 C33 123.54(10)
C35 C34 H34 118.2
C33 C34 H34 118.2
O2 C35 C34 125.17(10)
O2 C35 C36 114.76(10)
C34 C35 C36 120.06(10)
C37 C36 C35 112.13(9)
C37 C36 H36A 109.2
C35 C36 H36A 109.2
C37 C36 H36B 109.2
C35 C36 H36B 109.2
H36A C36 H36B 107.9
N4 C37 C38 126.75(11)
N4 C37 C36 117.19(11)
C38 C37 C36 116.06(10)
C37 C38 H38A 109.5
C37 C38 H38B 109.5
H38A C38 H38B 109.5
C37 C38 H38C 109.5
H38A C38 H38C 109.5
H38B C38 H38C 109.5
C40 C39 C44 121.39(10)
C40 C39 N3 118.95(10)
C44 C39 N3 119.65(10)
C41 C40 C39 118.23(11)
C41 C40 C45 119.37(11)
C39 C40 C45 122.39(10)
C42 C41 C40 121.16(12)
C42 C41 H41 119.4
C40 C41 H41 119.4
C41 C42 C43 119.76(11)
C41 C42 H42 120.1
C43 C42 H42 120.1
C42 C43 C44 121.33(11)
C42 C43 H43 119.3
C44 C43 H43 119.3
C43 C44 C39 118.11(11)
C43 C44 C48 119.37(11)
C39 C44 C48 122.48(10)
C40 C45 C47 110.31(11)
C40 C45 C46 112.22(11)
C47 C45 C46 110.60(12)
C40 C45 H45 107.8
C47 C45 H45 107.8
C46 C45 H45 107.8
C45 C46 H46A 109.5
C45 C46 H46B 109.5
H46A C46 H46B 109.5
C45 C46 H46C 109.5
H46A C46 H46C 109.5
H46B C46 H46C 109.5
C45 C47 H47A 109.5
C45 C47 H47B 109.5
H47A C47 H47B 109.5
C45 C47 H47C 109.5
H47A C47 H47C 109.5
H47B C47 H47C 109.5
C44 C48 C49 113.09(11)
C44 C48 C50 110.98(11)
C49 C48 C50 108.56(12)
C44 C48 H48 108.0
C49 C48 H48 108.0
C50 C48 H48 108.0
C48 C49 H49A 109.5
C48 C49 H49B 109.5
H49A C49 H49B 109.5
C48 C49 H49C 109.5
H49A C49 H49C 109.5
H49B C49 H49C 109.5
C48 C50 H50A 109.5
C48 C50 H50B 109.5
H50A C50 H50B 109.5
C48 C50 H50C 109.5
H50A C50 H50C 109.5
H50B C50 H50C 109.5
C56 C51 C52 121.68(11)
C56 C51 N4 118.40(10)
C52 C51 N4 119.61(11)
C53 C52 C51 117.73(12)
C53 C52 C57 121.90(11)
C51 C52 C57 120.33(11)
C54 C53 C52 121.35(12)
C54 C53 H53 119.3
C52 C53 H53 119.3
C55 C54 C53 119.97(12)
C55 C54 H54 120.0
C53 C54 H54 120.0
C54 C55 C56 121.37(13)
C54 C55 H55 119.3
C56 C55 H55 119.3
C55 C56 C51 117.89(12)
C55 C56 C60 121.76(12)
C51 C56 C60 120.34(11)
C52 C57 C58 111.11(12)
C52 C57 C59 113.49(12)
C58 C57 C59 111.15(14)
C52 C57 H57 106.9
C58 C57 H57 106.9
C59 C57 H57 106.9
C57 C58 H58A 109.5
C57 C58 H58B 109.5
H58A C58 H58B 109.5
C57 C58 H58C 109.5
H58A C58 H58C 109.5
H58B C58 H58C 109.5
C57 C59 H59A 109.5
C57 C59 H59B 109.5
H59A C59 H59B 109.5
C57 C59 H59C 109.5
H59A C59 H59C 109.5
H59B C59 H59C 109.5
C56 C60 C62 111.70(11)
C56 C60 C61 113.44(12)
C62 C60 C61 109.48(12)
C56 C60 H60 107.3
C62 C60 H60 107.3
C61 C60 H60 107.3
C60 C61 H61A 109.5
C60 C61 H61B 109.5
H61A C61 H61B 109.5
C60 C61 H61C 109.5
H61A C61 H61C 109.5
H61B C61 H61C 109.5
C60 C62 H62A 109.5
C60 C62 H62B 109.5
H62A C62 H62B 109.5
C60 C62 H62C 109.5
H62A C62 H62C 109.5
H62B C62 H62C 109.5
C64 C63 H63A 109.5
C64 C63 H63B 109.5
H63A C63 H63B 109.5
C64 C63 H63C 109.5
H63A C63 H63C 109.5
H63B C63 H63C 109.5
C65 C64 C63 112.77(12)
C65 C64 H64A 109.0
C63 C64 H64A 109.0
C65 C64 H64B 109.0
C63 C64 H64B 109.0
H64A C64 H64B 107.8
C64 C65 C66 114.96(13)
C64 C65 H65A 108.5
C66 C65 H65A 108.5
C64 C65 H65B 108.5
C66 C65 H65B 108.5
H65A C65 H65B 107.5
C67 C66 C65 113.87(14)
C67 C66 H66A 108.8
C65 C66 H66A 108.8
C67 C66 H66B 108.8
C65 C66 H66B 108.8
H66A C66 H66B 107.7
C66 C67 H67A 109.5
C66 C67 H67B 109.5
H67A C67 H67B 109.5
C66 C67 H67C 109.5
H67A C67 H67C 109.5
H67B C67 H67C 109.5
C27A C26A C28A 111.5(5)
C27A C26A C21 116.7(4)
C28A C26A C21 103.7(4)
C27A C26A H26A 108.2
C28A C26A H26A 108.2
C21 C26A H26A 108.2
C26A C27A H27A 109.5
C26A C27A H27B 109.5
H27A C27A H27B 109.5
C26A C27A H27C 109.5
H27A C27A H27C 109.5
H27B C27A H27C 109.5
C26A C28A H28A 109.5
C26A C28A H28B 109.5
H28A C28A H28B 109.5
C26A C28A H28C 109.5
H28A C28A H28C 109.5
H28B C28A H28C 109.5
C27B C26B C28B 111.0(5)
C27B C26B C21 104.7(4)
C28B C26B C21 117.7(4)
C27B C26B H26B 107.7
C28B C26B H26B 107.7
C21 C26B H26B 107.7
C26B C27B H27D 109.5
C26B C27B H27E 109.5
H27D C27B H27E 109.5
C26B C27B H27F 109.5
H27D C27B H27F 109.5
H27E C27B H27F 109.5
C26B C28B H28D 109.5
C26B C28B H28E 109.5
H28D C28B H28E 109.5
C26B C28B H28F 109.5
H28D C28B H28F 109.5
H28E C28B H28F 109.5

loop_
_geom_bond_atom_site_label_1
_geom_bond_atom_site_label_2
_geom_bond_distance
Ni1 O2 1.8303(8)
Ni1 O1 1.8371(8)
Ni1 N1 1.9312(9)
Ni1 N3 1.9327(9)
O1 C4 1.2863(14)
O2 C35 1.2847(14)
N1 C2 1.3227(14)
N1 C8 1.4485(13)
N2 C6 1.2686(16)
N2 C20 1.4262(15)
N3 C33 1.3229(15)
N3 C39 1.4491(14)
N4 C37 1.2695(16)
N4 C51 1.4249(15)
C1 C2 1.5106(15)
C1 H1A 0.9800
C1 H1B 0.9800
C1 H1C 0.9800
C2 C3 1.4102(16)
C3 C4 1.3695(16)
C3 H3 0.9500
C4 C5 1.5234(15)
C5 C6 1.5150(16)
C5 H5A 0.9900
C5 H5B 0.9900
C6 C7 1.4960(17)
C7 H7A 0.9800
C7 H7B 0.9800
C7 H7C 0.9800
C8 C13 1.4033(16)
C8 C9 1.4043(16)
C9 C10 1.3964(16)
C9 C14 1.5202(16)
C10 C11 1.3840(18)
C10 H10 0.9500
C11 C12 1.3825(18)
C11 H11 0.9500
C12 C13 1.3954(16)
C12 H12 0.9500
C13 C17 1.5192(16)
C14 C15 1.5257(17)
C14 C16 1.5330(16)
C14 H14 1.0000
C15 H15A 0.9800
C15 H15B 0.9800
C15 H15C 0.9800
C16 H16A 0.9800
C16 H16B 0.9800
C16 H16C 0.9800
C17 C18 1.5311(18)
C17 C19 1.5326(18)
C17 H17 1.0000
C18 H18A 0.9800
C18 H18B 0.9800
C18 H18C 0.9800
C19 H19A 0.9800
C19 H19B 0.9800
C19 H19C 0.9800
C20 C21 1.4012(19)
C20 C25 1.4039(17)
C21 C22 1.3949(19)
C21 C26B 1.538(7)
C21 C26A 1.557(6)
C22 C23 1.378(2)
C22 H22 0.9500
C23 C24 1.382(2)
C23 H23 0.9500
C24 C25 1.3959(18)
C24 H24 0.9500
C25 C29 1.5182(18)
C29 C31 1.5258(19)
C29 C30 1.5277(19)
C29 H29 1.0000
C30 H30A 0.9800
C30 H30B 0.9800
C30 H30C 0.9800
C31 H31A 0.9800
C31 H31B 0.9800
C31 H31C 0.9800
C32 C33 1.5147(16)
C32 H32A 0.9800
C32 H32B 0.9800
C32 H32C 0.9800
C33 C34 1.4112(16)
C34 C35 1.3651(17)
C34 H34 0.9500
C35 C36 1.5238(15)
C36 C37 1.5182(16)
C36 H36A 0.9900
C36 H36B 0.9900
C37 C38 1.4974(18)
C38 H38A 0.9800
C38 H38B 0.9800
C38 H38C 0.9800
C39 C40 1.4021(17)
C39 C44 1.4052(16)
C40 C41 1.3993(17)
C40 C45 1.5221(17)
C41 C42 1.3818(19)
C41 H41 0.9500
C42 C43 1.3849(19)
C42 H42 0.9500
C43 C44 1.3954(16)
C43 H43 0.9500
C44 C48 1.5209(17)
C45 C47 1.530(2)
C45 C46 1.5327(17)
C45 H45 1.0000
C46 H46A 0.9800
C46 H46B 0.9800
C46 H46C 0.9800
C47 H47A 0.9800
C47 H47B 0.9800
C47 H47C 0.9800
C48 C49 1.5227(18)
C48 C50 1.5279(19)
C48 H48 1.0000
C49 H49A 0.9800
C49 H49B 0.9800
C49 H49C 0.9800
C50 H50A 0.9800
C50 H50B 0.9800
C50 H50C 0.9800
C51 C56 1.4025(17)
C51 C52 1.4084(17)
C52 C53 1.3937(17)
C52 C57 1.5188(18)
C53 C54 1.381(2)
C53 H53 0.9500
C54 C55 1.378(2)
C54 H54 0.9500
C55 C56 1.3944(18)
C55 H55 0.9500
C56 C60 1.5191(18)
C57 C58 1.526(2)
C57 C59 1.530(2)
C57 H57 1.0000
C58 H58A 0.9800
C58 H58B 0.9800
C58 H58C 0.9800
C59 H59A 0.9800
C59 H59B 0.9800
C59 H59C 0.9800
C60 C62 1.523(2)
C60 C61 1.5275(19)
C60 H60 1.0000
C61 H61A 0.9800
C61 H61B 0.9800
C61 H61C 0.9800
C62 H62A 0.9800
C62 H62B 0.9800
C62 H62C 0.9800
C63 C64 1.525(2)
C63 H63A 0.9800
C63 H63B 0.9800
C63 H63C 0.9800
C64 C65 1.518(2)
C64 H64A 0.9900
C64 H64B 0.9900
C65 C66 1.525(2)
C65 H65A 0.9900
C65 H65B 0.9900
C66 C67 1.514(2)
C66 H66A 0.9900
C66 H66B 0.9900
C67 H67A 0.9800
C67 H67B 0.9800
C67 H67C 0.9800
C26A C27A 1.508(6)
C26A C28A 1.512(7)
C26A H26A 1.0000
C27A H27A 0.9800
C27A H27B 0.9800
C27A H27C 0.9800
C28A H28A 0.9800
C28A H28B 0.9800
C28A H28C 0.9800
C26B C27B 1.514(6)
C26B C28B 1.515(6)
C26B H26B 1.0000
C27B H27D 0.9800
C27B H27E 0.9800
C27B H27F 0.9800
C28B H28D 0.9800
C28B H28E 0.9800
C28B H28F 0.9800

loop_
_geom_torsion_atom_site_label_1
_geom_torsion_atom_site_label_2
_geom_torsion_atom_site_label_3
_geom_torsion_atom_site_label_4
_geom_torsion
N1 Ni1 O1 C4 -5.77(10)
N3 Ni1 O1 C4 176.34(10)
N1 Ni1 O2 C35 167.08(10)
N3 Ni1 O2 C35 -15.05(10)
C8 N1 C2 C3 176.66(10)
Ni1 N1 C2 C3 2.60(16)
C8 N1 C2 C1 -3.01(15)
Ni1 N1 C2 C1 -177.07(8)
N1 C2 C3 C4 -4.76(18)
C1 C2 C3 C4 174.92(11)
Ni1 O1 C4 C3 5.40(17)
Ni1 O1 C4 C5 -176.01(7)
C2 C3 C4 O1 0.67(19)
C2 C3 C4 C5 -177.87(10)
O1 C4 C5 C6 -97.93(12)
C3 C4 C5 C6 80.76(13)
C20 N2 C6 C7 -0.62(19)
C20 N2 C6 C5 179.12(10)
C4 C5 C6 N2 -93.35(12)
C4 C5 C6 C7 86.42(13)
C2 N1 C8 C13 -91.27(12)
Ni1 N1 C8 C13 83.21(11)
C2 N1 C8 C9 90.62(13)
Ni1 N1 C8 C9 -94.89(11)
C13 C8 C9 C10 -2.88(16)
N1 C8 C9 C10 175.17(10)
C13 C8 C9 C14 177.26(10)
N1 C8 C9 C14 -4.69(16)
C8 C9 C10 C11 1.30(17)
C14 C9 C10 C11 -178.84(11)
C9 C10 C11 C12 0.92(19)
C10 C11 C12 C13 -1.62(19)
C11 C12 C13 C8 0.07(18)
C11 C12 C13 C17 -178.90(11)
C9 C8 C13 C12 2.22(17)
N1 C8 C13 C12 -175.88(10)
C9 C8 C13 C17 -178.84(10)
N1 C8 C13 C17 3.06(16)
C10 C9 C14 C15 -77.94(14)
C8 C9 C14 C15 101.92(13)
C10 C9 C14 C16 45.63(15)
C8 C9 C14 C16 -134.51(11)
C12 C13 C17 C18 69.65(14)
C8 C13 C17 C18 -109.28(13)
C12 C13 C17 C19 -54.56(15)
C8 C13 C17 C19 126.52(12)
C6 N2 C20 C21 -97.66(15)
C6 N2 C20 C25 87.27(14)
C25 C20 C21 C22 1.6(2)
N2 C20 C21 C22 -173.41(13)
C25 C20 C21 C26B -166.4(2)
N2 C20 C21 C26B 18.6(3)
C25 C20 C21 C26A 170.3(3)
N2 C20 C21 C26A -4.7(3)
C20 C21 C22 C23 -0.4(2)
C26B C21 C22 C23 167.6(3)
C26A C21 C22 C23 -168.8(3)
C21 C22 C23 C24 -0.6(2)
C22 C23 C24 C25 0.4(2)
C23 C24 C25 C20 0.79(18)
C23 C24 C25 C29 179.50(12)
C21 C20 C25 C24 -1.79(18)
N2 C20 C25 C24 173.17(11)
C21 C20 C25 C29 179.50(12)
N2 C20 C25 C29 -5.55(17)
C24 C25 C29 C31 -82.88(15)
C20 C25 C29 C31 95.79(14)
C24 C25 C29 C30 41.94(17)
C20 C25 C29 C30 -139.38(13)
C39 N3 C33 C34 176.62(11)
Ni1 N3 C33 C34 1.52(16)
C39 N3 C33 C32 -2.27(16)
Ni1 N3 C33 C32 -177.38(9)
N3 C33 C34 C35 -9.30(19)
C32 C33 C34 C35 169.65(12)
Ni1 O2 C35 C34 12.14(17)
Ni1 O2 C35 C36 -168.45(8)
C33 C34 C35 O2 2.56(19)
C33 C34 C35 C36 -176.82(11)
O2 C35 C36 C37 -106.55(12)
C34 C35 C36 C37 72.89(15)
C51 N4 C37 C38 0.23(19)
C51 N4 C37 C36 -179.84(10)
C35 C36 C37 N4 -90.17(13)
C35 C36 C37 C38 89.77(13)
C33 N3 C39 C40 -86.27(13)
Ni1 N3 C39 C40 89.14(11)
C33 N3 C39 C44 93.50(13)
Ni1 N3 C39 C44 -91.09(11)
C44 C39 C40 C41 -1.18(17)
N3 C39 C40 C41 178.58(10)
C44 C39 C40 C45 177.45(11)
N3 C39 C40 C45 -2.79(16)
C39 C40 C41 C42 1.14(18)
C45 C40 C41 C42 -177.53(11)
C40 C41 C42 C43 -0.30(19)
C41 C42 C43 C44 -0.54(19)
C42 C43 C44 C39 0.50(18)
C42 C43 C44 C48 -177.56(11)
C40 C39 C44 C43 0.38(17)
N3 C39 C44 C43 -179.38(10)
C40 C39 C44 C48 178.38(11)
N3 C39 C44 C48 -1.39(16)
C41 C40 C45 C47 69.27(15)
C39 C40 C45 C47 -109.35(13)
C41 C40 C45 C46 -54.55(16)
C39 C40 C45 C46 126.83(12)
C43 C44 C48 C49 -56.28(15)
C39 C44 C48 C49 125.75(13)
C43 C44 C48 C50 66.00(15)
C39 C44 C48 C50 -111.97(14)
C37 N4 C51 C56 -102.22(14)
C37 N4 C51 C52 84.12(15)
C56 C51 C52 C53 -0.90(18)
N4 C51 C52 C53 172.54(11)
C56 C51 C52 C57 -179.04(12)
N4 C51 C52 C57 -5.60(17)
C51 C52 C53 C54 0.55(19)
C57 C52 C53 C54 178.65(13)
C52 C53 C54 C55 0.5(2)
C53 C54 C55 C56 -1.3(2)
C54 C55 C56 C51 0.9(2)
C54 C55 C56 C60 -179.65(13)
C52 C51 C56 C55 0.18(18)
N4 C51 C56 C55 -173.34(11)
C52 C51 C56 C60 -179.24(11)
N4 C51 C56 C60 7.24(17)
C53 C52 C57 C58 -103.63(15)
C51 C52 C57 C58 74.43(15)
C53 C52 C57 C59 22.49(19)
C51 C52 C57 C59 -159.45(13)
C55 C56 C60 C62 -93.61(16)
C51 C56 C60 C62 85.79(15)
C55 C56 C60 C61 30.72(18)
C51 C56 C60 C61 -149.89(13)
C63 C64 C65 C66 173.93(13)
C64 C65 C66 C67 59.25(19)
C22 C21 C26A C27A 28.4(7)
C20 C21 C26A C27A -140.0(4)
C22 C21 C26A C28A -94.6(4)
C20 C21 C26A C28A 97.0(4)
C22 C21 C26B C27B 88.8(5)
C20 C21 C26B C27B -103.4(4)
C22 C21 C26B C28B -35.0(7)
C20 C21 C26B C28B 132.8(5)
